data_4089576
loop_
_publ_author_name
'Schr\"oder, Fabian G.'
'Lichtenberg, Crispin'
'Elfferding, Michael'
'Sundermeyer, J\"org'

_publ_section_title
;
 Deprotonated P-ylides As Templates for Novel Cyclopentadienyl
 Phosphonioalkyl, -alkylidene, and -alkylidyne (CpPC) Constrained-Geometry
 Complexes
;
_journal_issue 18
_journal_name_full Organometallics
_journal_page_first 5082
_journal_paper_doi 10.1021/om4005548
_journal_volume 32
_journal_year 2013
_chemical_formula_moiety 'C18 H38 Cl3 N2 P Si Zr, C7 H8 '
_chemical_formula_sum 'C25 H46 Cl3 N2 P Si Zr'
_chemical_formula_weight 631.27
_chemical_name_common 'compound 3a'
_space_group_IT_number 14
_space_group_name_Hall '-P 2yn'
_space_group_name_H-M_alt 'P 1 21/n 1'
_symmetry_cell_setting monoclinic
_symmetry_space_group_name_Hall '-P 2yn'
_symmetry_space_group_name_H-M 'P 1 21/n 1'
_atom_sites_solution_hydrogens geom
_atom_sites_solution_primary direct
_atom_sites_solution_secondary difmap
_audit_creation_method SHELXL-97
_cell_angle_alpha 90.00
_cell_angle_beta 90.771(2)
_cell_angle_gamma 90.00
_cell_formula_units_Z 4
_cell_length_a 9.5679(2)
_cell_length_b 13.1603(3)
_cell_length_c 24.9054(5)
_cell_measurement_reflns_used 28172
_cell_measurement_temperature 100(2)
_cell_measurement_theta_max 27.29
_cell_measurement_theta_min 1.635
_cell_volume 3135.72(12)
_computing_cell_refinement 'STOE X-AREA'
_computing_data_collection 'STOE X-AREA'
_computing_data_reduction 'STOE X-RED'
_computing_molecular_graphics 'Diamond 3.0 (Brandenburg, 2004)'
_computing_publication_material 'WinGX publication routines (Farrugia, 1999)'
_computing_structure_refinement 'SHELXL-97 (Sheldrick, 2008)'
_computing_structure_solution 'SIR97 (Giacovazzo et al, 1997)'
_diffrn_ambient_temperature 100(2)
_diffrn_detector_area_resol_mean 6.67
_diffrn_measured_fraction_theta_full 1.000
_diffrn_measured_fraction_theta_max 0.992
_diffrn_measurement_device_type 'STOE IPDS 2T'
_diffrn_measurement_method 'rotation method'
_diffrn_radiation_monochromator graphite
_diffrn_radiation_source 'fine-focus sealed tube'
_diffrn_radiation_type MoK\a
_diffrn_radiation_wavelength 0.71069
_diffrn_reflns_av_R_equivalents 0.0502
_diffrn_reflns_av_sigmaI/netI 0.0338
_diffrn_reflns_limit_h_max 12
_diffrn_reflns_limit_h_min -12
_diffrn_reflns_limit_k_max 16
_diffrn_reflns_limit_k_min -16
_diffrn_reflns_limit_l_max 31
_diffrn_reflns_limit_l_min -31
_diffrn_reflns_number 47277
_diffrn_reflns_theta_full 25.00
_diffrn_reflns_theta_max 26.79
_diffrn_reflns_theta_min 1.64
_exptl_absorpt_coefficient_mu 0.712
_exptl_absorpt_correction_T_max 0.9406
_exptl_absorpt_correction_T_min 0.8389
_exptl_absorpt_correction_type gaussian
_exptl_absorpt_process_details
;
[c.f. p. coppens,Crystallographic Computing ed F.R. Ahmed, 
S.R. Hall and C.P. Huber, Copenhagen, Munksgaard, (1970), 255-270]
;
_exptl_crystal_colour colourless
_exptl_crystal_density_diffrn 1.337
_exptl_crystal_density_method 'not measured'
_exptl_crystal_description block
_exptl_crystal_F_000 1320
_exptl_crystal_size_max 0.27
_exptl_crystal_size_mid 0.12
_exptl_crystal_size_min 0.09
_refine_diff_density_max 0.758
_refine_diff_density_min -0.898
_refine_diff_density_rms 0.059
_refine_ls_extinction_method none
_refine_ls_goodness_of_fit_ref 0.978
_refine_ls_hydrogen_treatment constr
_refine_ls_matrix_type full
_refine_ls_number_parameters 274
_refine_ls_number_reflns 6658
_refine_ls_number_restraints 1
_refine_ls_restrained_S_all 0.978
_refine_ls_R_factor_all 0.0420
_refine_ls_R_factor_gt 0.0278
_refine_ls_shift/su_max 0.002
_refine_ls_shift/su_mean 0.000
_refine_ls_structure_factor_coef Fsqd
_refine_ls_weighting_details 'calc w=1/[\s^2^(Fo^2^)+(0.0399P)^2^+0.0000P] where P=(Fo^2^+2Fc^2^)/3'
_refine_ls_weighting_scheme calc
_refine_ls_wR_factor_gt 0.0633
_refine_ls_wR_factor_ref 0.0662
_reflns_number_gt 5410
_reflns_number_total 6658
_reflns_threshold_expression >2\s(I)
_cod_data_source_file om4005548_si_001.cif
_cod_data_source_block cpd3a
_cod_original_sg_symbol_H-M 'P 21/n'
_cod_database_code 4089576

loop_
_symmetry_equiv_pos_as_xyz
'x, y, z'
'-x+1/2, y+1/2, -z+1/2'
'-x, -y, -z'
'x-1/2, -y-1/2, z-1/2'

loop_
_atom_site_label
_atom_site_type_symbol
_atom_site_fract_x
_atom_site_fract_y
_atom_site_fract_z
_atom_site_U_iso_or_equiv
_atom_site_adp_type
_atom_site_occupancy
_atom_site_symmetry_multiplicity
_atom_site_calc_flag
_atom_site_refinement_flags
_atom_site_disorder_assembly
_atom_site_disorder_group
C1 C 0.58498(19) 0.15564(15) 0.81104(8) 0.0162(4) Uani 1 1 d . . .
C2 C 0.60583(19) 0.08043(14) 0.85247(8) 0.0168(4) Uani 1 1 d . . .
C3 C 0.60199(19) 0.13038(15) 0.90216(8) 0.0174(4) Uani 1 1 d . . .
C4 C 0.57841(19) 0.23602(15) 0.89290(8) 0.0169(4) Uani 1 1 d . . .
C5 C 0.56757(19) 0.25267(14) 0.83705(8) 0.0160(4) Uani 1 1 d . . .
C6 C 0.6161(2) -0.03301(15) 0.84593(9) 0.0236(5) Uani 1 1 d . . .
H6A H 0.6813 -0.0605 0.8729 0.035 Uiso 1 1 calc R . .
H6B H 0.6500 -0.0489 0.8099 0.035 Uiso 1 1 calc R . .
H6C H 0.5236 -0.0635 0.8507 0.035 Uiso 1 1 calc R . .
C7 C 0.6020(2) 0.08061(16) 0.95629(9) 0.0237(4) Uani 1 1 d . . .
H7A H 0.5055 0.0714 0.9680 0.036 Uiso 1 1 calc R . .
H7B H 0.6525 0.1236 0.9822 0.036 Uiso 1 1 calc R . .
H7C H 0.6481 0.0143 0.9541 0.036 Uiso 1 1 calc R . .
C8 C 0.5570(2) 0.31298(16) 0.93641(9) 0.0226(4) Uani 1 1 d . . .
H8A H 0.5780 0.3810 0.9226 0.034 Uiso 1 1 calc R . .
H8B H 0.6193 0.2976 0.9669 0.034 Uiso 1 1 calc R . .
H8C H 0.4597 0.3106 0.9481 0.034 Uiso 1 1 calc R . .
C9 C 0.5411(2) 0.35520(15) 0.81218(9) 0.0214(4) Uani 1 1 d . . .
H9A H 0.4402 0.3677 0.8100 0.032 Uiso 1 1 calc R . .
H9B H 0.5801 0.3568 0.7760 0.032 Uiso 1 1 calc R . .
H9C H 0.5858 0.4079 0.8343 0.032 Uiso 1 1 calc R . .
C10 C 0.6928(2) 0.06328(15) 0.71116(8) 0.0207(4) Uani 1 1 d . . .
H10A H 0.6715 0.0541 0.6729 0.031 Uiso 1 1 calc R . .
H10B H 0.7088 -0.0032 0.7279 0.031 Uiso 1 1 calc R . .
H10C H 0.7769 0.1052 0.7154 0.031 Uiso 1 1 calc R . .
C11 C 0.3126(2) 0.0443(2) 0.78694(10) 0.0351(6) Uani 1 1 d . . .
H11A H 0.2251 0.0721 0.7722 0.053 Uiso 1 1 calc R . .
H11B H 0.3441 0.0859 0.8174 0.053 Uiso 1 1 calc R . .
H11C H 0.2971 -0.0257 0.7990 0.053 Uiso 1 1 calc R . .
C12 C 0.3732(2) -0.00781(19) 0.69618(9) 0.0312(5) Uani 1 1 d . . .
H12A H 0.3454 -0.0774 0.7051 0.047 Uiso 1 1 calc R . .
H12B H 0.4500 -0.0095 0.6706 0.047 Uiso 1 1 calc R . .
H12C H 0.2933 0.0283 0.6801 0.047 Uiso 1 1 calc R . .
C13 C 0.3696(3) 0.2665(2) 0.70869(10) 0.0364(6) Uani 1 1 d . . .
H13A H 0.3769 0.3407 0.7107 0.055 Uiso 1 1 calc R . .
H13B H 0.3232 0.2409 0.7408 0.055 Uiso 1 1 calc R . .
H13C H 0.3149 0.2476 0.6767 0.055 Uiso 1 1 calc R . .
C14 C 0.5988(3) 0.26626(18) 0.66425(10) 0.0327(5) Uani 1 1 d . . .
H14A H 0.5701 0.2402 0.6289 0.049 Uiso 1 1 calc R . .
H14B H 0.6963 0.2476 0.6716 0.049 Uiso 1 1 calc R . .
H14C H 0.5895 0.3404 0.6646 0.049 Uiso 1 1 calc R . .
C15 C 0.9173(2) 0.14488(16) 0.92997(8) 0.0206(4) Uani 1 1 d . . .
H15A H 0.8794 0.1860 0.9597 0.025 Uiso 1 1 calc R . .
H15B H 0.8879 0.0737 0.9359 0.025 Uiso 1 1 calc R . .
C16 C 1.1841(2) 0.01954(17) 0.92421(10) 0.0290(5) Uani 1 1 d . . .
H16A H 1.1545 -0.0247 0.9536 0.044 Uiso 1 1 calc R . .
H16B H 1.2864 0.0229 0.9238 0.044 Uiso 1 1 calc R . .
H16C H 1.1495 -0.0079 0.8899 0.044 Uiso 1 1 calc R . .
C17 C 1.1725(3) 0.1948(2) 1.00236(10) 0.0368(6) Uani 1 1 d . . .
H17A H 1.1407 0.2647 1.0082 0.055 Uiso 1 1 calc R . .
H17B H 1.2748 0.1926 1.0043 0.055 Uiso 1 1 calc R . .
H17C H 1.1339 0.1506 1.0301 0.055 Uiso 1 1 calc R . .
C18 C 1.1895(2) 0.23817(17) 0.88335(10) 0.0273(5) Uani 1 1 d . . .
H18A H 1.1534 0.2209 0.8475 0.041 Uiso 1 1 calc R . .
H18B H 1.2915 0.2310 0.8841 0.041 Uiso 1 1 calc R . .
H18C H 1.1644 0.3085 0.8920 0.041 Uiso 1 1 calc R . .
C19 C 0.1144(4) 0.5679(3) 0.95717(15) 0.0456(3) Uani 0.815(2) 1 d P A 1
H19A H 0.1045 0.5798 0.9958 0.068 Uiso 0.815(2) 1 calc PR A 1
H19B H 0.1193 0.4946 0.9503 0.068 Uiso 0.815(2) 1 calc PR A 1
H19C H 0.0337 0.5966 0.9379 0.068 Uiso 0.815(2) 1 calc PR A 1
C20 C 0.24679(19) 0.61821(15) 0.93796(11) 0.0456(3) Uani 0.815(2) 1 d PG A 1
C21 C 0.24943(19) 0.72285(15) 0.93044(11) 0.0456(3) Uani 0.815(2) 1 d PG A 1
H21 H 0.1682 0.7622 0.9370 0.055 Uiso 0.815(2) 1 calc PR A 1
C22 C 0.3710(2) 0.76996(11) 0.91333(11) 0.0456(3) Uani 0.815(2) 1 d PG A 1
H22 H 0.3728 0.8415 0.9082 0.055 Uiso 0.815(2) 1 calc PR A 1
C23 C 0.48992(19) 0.71244(15) 0.90375(10) 0.0456(3) Uani 0.815(2) 1 d PG A 1
H23 H 0.5730 0.7446 0.8921 0.055 Uiso 0.815(2) 1 calc PR A 1
C24 C 0.48728(19) 0.60780(15) 0.91126(11) 0.0456(3) Uani 0.815(2) 1 d PG A 1
H24 H 0.5686 0.5685 0.9047 0.055 Uiso 0.815(2) 1 calc PR A 1
C25 C 0.3657(2) 0.56069(11) 0.92837(11) 0.0456(3) Uani 0.815(2) 1 d PG A 1
H25 H 0.3639 0.4892 0.9335 0.055 Uiso 0.815(2) 1 calc PR A 1
C20B C 0.3968(8) 0.6549(7) 0.9105(5) 0.0456(3) Uani 0.185(2) 1 d PGD A 2
C21B C 0.3517(9) 0.5582(6) 0.9245(5) 0.0456(3) Uani 0.185(2) 1 d PG A 2
H21B H 0.4103 0.5011 0.9186 0.055 Uiso 0.185(2) 1 calc PR A 2
C22B C 0.2208(10) 0.5450(5) 0.9470(4) 0.0456(3) Uani 0.185(2) 1 d PG A 2
H22B H 0.1899 0.4789 0.9566 0.055 Uiso 0.185(2) 1 calc PR A 2
C23B C 0.1350(8) 0.6286(7) 0.9555(4) 0.0456(3) Uani 0.185(2) 1 d PG A 2
H23B H 0.0456 0.6196 0.9709 0.055 Uiso 0.185(2) 1 calc PR A 2
C24B C 0.1802(10) 0.7253(6) 0.9415(5) 0.0456(3) Uani 0.185(2) 1 d PG A 2
H24B H 0.1216 0.7824 0.9474 0.055 Uiso 0.185(2) 1 calc PR A 2
C25B C 0.3111(10) 0.7385(5) 0.9190(5) 0.0456(3) Uani 0.185(2) 1 d PG A 2
H25B H 0.3419 0.8046 0.9095 0.055 Uiso 0.185(2) 1 calc PR A 2
C19B C 0.5429(14) 0.6722(12) 0.8879(7) 0.0456(3) Uani 0.185(2) 1 d PD A 2
H19D H 0.5812 0.6074 0.8755 0.068 Uiso 0.185(2) 1 calc PR A 2
H19E H 0.6041 0.7005 0.9160 0.068 Uiso 0.185(2) 1 calc PR A 2
H19F H 0.5369 0.7198 0.8577 0.068 Uiso 0.185(2) 1 calc PR A 2
N1 N 0.50977(19) 0.22238(14) 0.70544(7) 0.0247(4) Uani 1 1 d . . .
N2 N 0.41931(17) 0.04513(13) 0.74541(7) 0.0224(4) Uani 1 1 d . . .
P1 P 0.54979(5) 0.12446(4) 0.74264(2) 0.01670(11) Uani 1 1 d . . .
Cl1 Cl 0.93343(5) 0.04749(4) 0.81481(2) 0.02129(11) Uani 1 1 d . . .
Cl2 Cl 0.88912(5) 0.28032(4) 0.76586(2) 0.02299(11) Uani 1 1 d . . .
Cl3 Cl 0.86497(5) 0.36960(4) 0.89129(2) 0.02167(11) Uani 1 1 d . . .
Zr1 Zr 0.818010(18) 0.199697(14) 0.852326(8) 0.01447(6) Uani 1 1 d . . .
Si1 Si 1.11126(6) 0.15003(5) 0.93432(2) 0.02195(13) Uani 1 1 d . . .

loop_
_atom_site_aniso_label
_atom_site_aniso_U_11
_atom_site_aniso_U_22
_atom_site_aniso_U_33
_atom_site_aniso_U_23
_atom_site_aniso_U_13
_atom_site_aniso_U_12
C1 0.0136(9) 0.0173(9) 0.0177(10) -0.0002(8) 0.0022(7) 0.0000(7)
C2 0.0119(9) 0.0172(9) 0.0213(11) 0.0022(8) 0.0023(8) -0.0012(7)
C3 0.0126(9) 0.0220(10) 0.0178(10) 0.0032(8) 0.0019(7) 0.0003(7)
C4 0.0116(8) 0.0204(10) 0.0188(10) -0.0017(8) 0.0028(7) 0.0008(7)
C5 0.0117(8) 0.0176(9) 0.0187(10) -0.0004(8) 0.0003(7) 0.0012(7)
C6 0.0243(10) 0.0160(10) 0.0307(12) 0.0025(8) 0.0042(9) -0.0023(8)
C7 0.0219(10) 0.0278(11) 0.0214(11) 0.0061(9) 0.0033(8) -0.0011(9)
C8 0.0217(10) 0.0259(11) 0.0204(11) -0.0036(8) 0.0020(8) 0.0027(8)
C9 0.0221(10) 0.0186(10) 0.0233(11) 0.0010(8) -0.0010(8) 0.0037(8)
C10 0.0194(10) 0.0216(10) 0.0211(11) -0.0028(8) 0.0034(8) 0.0009(8)
C11 0.0221(11) 0.0493(15) 0.0341(14) -0.0133(11) 0.0105(10) -0.0127(10)
C12 0.0231(11) 0.0410(14) 0.0294(13) -0.0145(10) -0.0012(9) -0.0056(10)
C13 0.0337(13) 0.0411(14) 0.0341(14) -0.0013(11) -0.0081(10) 0.0182(11)
C14 0.0453(14) 0.0260(11) 0.0269(13) 0.0061(10) -0.0017(10) -0.0044(10)
C15 0.0177(10) 0.0253(11) 0.0187(11) 0.0028(8) 0.0009(8) 0.0020(8)
C16 0.0231(11) 0.0336(12) 0.0302(13) 0.0044(10) -0.0021(9) 0.0075(9)
C17 0.0279(12) 0.0518(16) 0.0305(14) -0.0062(12) -0.0064(10) 0.0035(11)
C18 0.0170(10) 0.0316(12) 0.0332(13) 0.0010(10) 0.0004(9) -0.0012(9)
C19 0.0481(8) 0.0378(7) 0.0510(8) -0.0077(6) 0.0029(6) 0.0010(6)
C20 0.0481(8) 0.0378(7) 0.0510(8) -0.0077(6) 0.0029(6) 0.0010(6)
C21 0.0481(8) 0.0378(7) 0.0510(8) -0.0077(6) 0.0029(6) 0.0010(6)
C22 0.0481(8) 0.0378(7) 0.0510(8) -0.0077(6) 0.0029(6) 0.0010(6)
C23 0.0481(8) 0.0378(7) 0.0510(8) -0.0077(6) 0.0029(6) 0.0010(6)
C24 0.0481(8) 0.0378(7) 0.0510(8) -0.0077(6) 0.0029(6) 0.0010(6)
C25 0.0481(8) 0.0378(7) 0.0510(8) -0.0077(6) 0.0029(6) 0.0010(6)
C20B 0.0481(8) 0.0378(7) 0.0510(8) -0.0077(6) 0.0029(6) 0.0010(6)
C21B 0.0481(8) 0.0378(7) 0.0510(8) -0.0077(6) 0.0029(6) 0.0010(6)
C22B 0.0481(8) 0.0378(7) 0.0510(8) -0.0077(6) 0.0029(6) 0.0010(6)
C23B 0.0481(8) 0.0378(7) 0.0510(8) -0.0077(6) 0.0029(6) 0.0010(6)
C24B 0.0481(8) 0.0378(7) 0.0510(8) -0.0077(6) 0.0029(6) 0.0010(6)
C25B 0.0481(8) 0.0378(7) 0.0510(8) -0.0077(6) 0.0029(6) 0.0010(6)
C19B 0.0481(8) 0.0378(7) 0.0510(8) -0.0077(6) 0.0029(6) 0.0010(6)
N1 0.0273(9) 0.0268(10) 0.0201(9) 0.0013(7) -0.0014(7) 0.0076(7)
N2 0.0174(8) 0.0279(9) 0.0219(10) -0.0080(7) 0.0021(7) -0.0049(7)
P1 0.0155(2) 0.0177(2) 0.0169(3) -0.0021(2) 0.00078(19) 0.00067(19)
Cl1 0.0177(2) 0.0206(2) 0.0256(3) -0.0022(2) 0.00118(19) 0.00411(18)
Cl2 0.0277(3) 0.0216(2) 0.0197(3) 0.00302(19) 0.0031(2) -0.00477(19)
Cl3 0.0228(2) 0.0194(2) 0.0228(3) -0.00156(19) -0.00007(19) -0.00273(19)
Zr1 0.01250(9) 0.01476(9) 0.01618(10) 0.00138(7) 0.00091(7) 0.00027(7)
Si1 0.0160(3) 0.0286(3) 0.0211(3) 0.0017(2) -0.0016(2) 0.0027(2)

loop_
_atom_type_symbol
_atom_type_description
_atom_type_scat_dispersion_real
_atom_type_scat_dispersion_imag
_atom_type_scat_source
C C 0.0033 0.0016 'International Tables Vol C Tables 4.2.6.8 and 6.1.1.4'
H H 0.0000 0.0000 'International Tables Vol C Tables 4.2.6.8 and 6.1.1.4'
N N 0.0061 0.0033 'International Tables Vol C Tables 4.2.6.8 and 6.1.1.4'
P P 0.1023 0.0942 'International Tables Vol C Tables 4.2.6.8 and 6.1.1.4'
Cl Cl 0.1484 0.1585 'International Tables Vol C Tables 4.2.6.8 and 6.1.1.4'
Zr Zr -2.9673 0.5597 'International Tables Vol C Tables 4.2.6.8 and 6.1.1.4'
Si Si 0.0817 0.0704 'International Tables Vol C Tables 4.2.6.8 and 6.1.1.4'

loop_
_geom_angle_atom_site_label_1
_geom_angle_atom_site_label_2
_geom_angle_atom_site_label_3
_geom_angle
C2 C1 C5 107.57(17)
C2 C1 P1 123.32(15)
C5 C1 P1 127.76(15)
C2 C1 Zr1 75.63(11)
C5 C1 Zr1 73.67(11)
P1 C1 Zr1 126.92(9)
C3 C2 C1 107.75(17)
C3 C2 C6 124.26(18)
C1 C2 C6 127.74(19)
C3 C2 Zr1 75.20(11)
C1 C2 Zr1 71.40(10)
C6 C2 Zr1 123.64(13)
C2 C3 C4 108.67(17)
C2 C3 C7 126.11(18)
C4 C3 C7 124.70(18)
C2 C3 Zr1 73.25(11)
C4 C3 Zr1 72.84(10)
C7 C3 Zr1 126.46(13)
C5 C4 C3 108.67(17)
C5 C4 C8 126.78(18)
C3 C4 C8 124.36(18)
C5 C4 Zr1 72.21(10)
C3 C4 Zr1 75.03(10)
C8 C4 Zr1 122.87(13)
C4 C5 C1 107.34(17)
C4 C5 C9 123.71(18)
C1 C5 C9 128.95(18)
C4 C5 Zr1 75.58(11)
C1 C5 Zr1 73.00(10)
C9 C5 Zr1 117.69(12)
C2 C6 H6A 109.5
C2 C6 H6B 109.5
H6A C6 H6B 109.5
C2 C6 H6C 109.5
H6A C6 H6C 109.5
H6B C6 H6C 109.5
C3 C7 H7A 109.5
C3 C7 H7B 109.5
H7A C7 H7B 109.5
C3 C7 H7C 109.5
H7A C7 H7C 109.5
H7B C7 H7C 109.5
C4 C8 H8A 109.5
C4 C8 H8B 109.5
H8A C8 H8B 109.5
C4 C8 H8C 109.5
H8A C8 H8C 109.5
H8B C8 H8C 109.5
C5 C9 H9A 109.5
C5 C9 H9B 109.5
H9A C9 H9B 109.5
C5 C9 H9C 109.5
H9A C9 H9C 109.5
H9B C9 H9C 109.5
P1 C10 H10A 109.5
P1 C10 H10B 109.5
H10A C10 H10B 109.5
P1 C10 H10C 109.5
H10A C10 H10C 109.5
H10B C10 H10C 109.5
N2 C11 H11A 109.5
N2 C11 H11B 109.5
H11A C11 H11B 109.5
N2 C11 H11C 109.5
H11A C11 H11C 109.5
H11B C11 H11C 109.5
N2 C12 H12A 109.5
N2 C12 H12B 109.5
H12A C12 H12B 109.5
N2 C12 H12C 109.5
H12A C12 H12C 109.5
H12B C12 H12C 109.5
N1 C13 H13A 109.5
N1 C13 H13B 109.5
H13A C13 H13B 109.5
N1 C13 H13C 109.5
H13A C13 H13C 109.5
H13B C13 H13C 109.5
N1 C14 H14A 109.5
N1 C14 H14B 109.5
H14A C14 H14B 109.5
N1 C14 H14C 109.5
H14A C14 H14C 109.5
H14B C14 H14C 109.5
Si1 C15 Zr1 116.49(10)
Si1 C15 H15A 108.2
Zr1 C15 H15A 108.2
Si1 C15 H15B 108.2
Zr1 C15 H15B 108.2
H15A C15 H15B 107.3
Si1 C16 H16A 109.5
Si1 C16 H16B 109.5
H16A C16 H16B 109.5
Si1 C16 H16C 109.5
H16A C16 H16C 109.5
H16B C16 H16C 109.5
Si1 C17 H17A 109.5
Si1 C17 H17B 109.5
H17A C17 H17B 109.5
Si1 C17 H17C 109.5
H17A C17 H17C 109.5
H17B C17 H17C 109.5
Si1 C18 H18A 109.5
Si1 C18 H18B 109.5
H18A C18 H18B 109.5
Si1 C18 H18C 109.5
H18A C18 H18C 109.5
H18B C18 H18C 109.5
C21 C20 C25 120.0
C21 C20 C19 119.56(19)
C25 C20 C19 120.44(19)
C22 C21 C20 120.0
C22 C21 H21 120.0
C20 C21 H21 120.0
C21 C22 C23 120.0
C21 C22 H22 120.0
C23 C22 H22 120.0
C24 C23 C22 120.0
C24 C23 H23 120.0
C22 C23 H23 120.0
C23 C24 C25 120.0
C23 C24 H24 120.0
C25 C24 H24 120.0
C24 C25 C20 120.0
C24 C25 H25 120.0
C20 C25 H25 120.0
C21B C20B C25B 120.0
C21B C20B C19B 121.1(8)
C25B C20B C19B 118.8(8)
C22B C21B C20B 120.0
C22B C21B H21B 120.0
C20B C21B H21B 120.0
C23B C22B C21B 120.0
C23B C22B H22B 120.0
C21B C22B H22B 120.0
C22B C23B C24B 120.0
C22B C23B H23B 120.0
C24B C23B H23B 120.0
C25B C24B C23B 120.0
C25B C24B H24B 120.0
C23B C24B H24B 120.0
C24B C25B C20B 120.0
C24B C25B H25B 120.0
C20B C25B H25B 120.0
C20B C19B H19D 109.5
C20B C19B H19E 109.5
H19D C19B H19E 109.5
C20B C19B H19F 109.5
H19D C19B H19F 109.5
H19E C19B H19F 109.5
C14 N1 C13 115.13(19)
C14 N1 P1 125.24(15)
C13 N1 P1 119.38(16)
C11 N2 C12 112.37(17)
C11 N2 P1 125.25(15)
C12 N2 P1 119.27(15)
N2 P1 N1 110.88(10)
N2 P1 C10 108.84(9)
N1 P1 C10 106.48(10)
N2 P1 C1 104.02(9)
N1 P1 C1 113.69(9)
C10 P1 C1 112.92(10)
C15 Zr1 Cl3 83.17(6)
C15 Zr1 Cl1 83.12(5)
Cl3 Zr1 Cl1 143.013(18)
C15 Zr1 Cl2 139.02(5)
Cl3 Zr1 Cl2 84.516(17)
Cl1 Zr1 Cl2 83.712(18)
C15 Zr1 C1 129.59(7)
Cl3 Zr1 C1 121.64(5)
Cl1 Zr1 C1 93.25(5)
Cl2 Zr1 C1 89.75(5)
C15 Zr1 C5 127.25(7)
Cl3 Zr1 C5 88.65(5)
Cl1 Zr1 C5 126.50(5)
Cl2 Zr1 C5 91.25(5)
C1 Zr1 C5 33.33(6)
C15 Zr1 C4 95.17(7)
Cl3 Zr1 C4 80.54(5)
Cl1 Zr1 C4 134.87(5)
Cl2 Zr1 C4 121.01(5)
C1 Zr1 C4 53.87(6)
C5 Zr1 C4 32.21(6)
C15 Zr1 C2 97.30(7)
Cl3 Zr1 C2 133.72(4)
Cl1 Zr1 C2 82.10(4)
Cl2 Zr1 C2 118.99(5)
C1 Zr1 C2 32.97(6)
C5 Zr1 C2 54.45(6)
C4 Zr1 C2 53.25(6)
C15 Zr1 C3 78.86(7)
Cl3 Zr1 C3 105.78(5)
Cl1 Zr1 C3 104.99(5)
Cl2 Zr1 C3 142.10(5)
C1 Zr1 C3 53.50(6)
C5 Zr1 C3 53.60(6)
C4 Zr1 C3 32.13(6)
C2 Zr1 C3 31.55(6)
C15 Si1 C16 109.38(10)
C15 Si1 C17 111.27(10)
C16 Si1 C17 107.28(11)
C15 Si1 C18 112.89(10)
C16 Si1 C18 108.83(10)
C17 Si1 C18 107.00(12)

loop_
_geom_bond_atom_site_label_1
_geom_bond_atom_site_label_2
_geom_bond_distance
C1 C2 1.442(3)
C1 C5 1.443(3)
C1 P1 1.780(2)
C1 Zr1 2.5106(19)
C2 C3 1.402(3)
C2 C6 1.505(3)
C2 Zr1 2.5661(18)
C3 C4 1.427(3)
C3 C7 1.499(3)
C3 Zr1 2.5910(18)
C4 C5 1.411(3)
C4 C8 1.499(3)
C4 Zr1 2.5627(18)
C5 C9 1.505(3)
C5 Zr1 2.5195(18)
C6 H6A 0.9800
C6 H6B 0.9800
C6 H6C 0.9800
C7 H7A 0.9800
C7 H7B 0.9800
C7 H7C 0.9800
C8 H8A 0.9800
C8 H8B 0.9800
C8 H8C 0.9800
C9 H9A 0.9800
C9 H9B 0.9800
C9 H9C 0.9800
C10 P1 1.7786(19)
C10 H10A 0.9800
C10 H10B 0.9800
C10 H10C 0.9800
C11 N2 1.463(3)
C11 H11A 0.9800
C11 H11B 0.9800
C11 H11C 0.9800
C12 N2 1.473(3)
C12 H12A 0.9800
C12 H12B 0.9800
C12 H12C 0.9800
C13 N1 1.465(3)
C13 H13A 0.9800
C13 H13B 0.9800
C13 H13C 0.9800
C14 N1 1.461(3)
C14 H14A 0.9800
C14 H14B 0.9800
C14 H14C 0.9800
C15 Si1 1.859(2)
C15 Zr1 2.261(2)
C15 H15A 0.9900
C15 H15B 0.9900
C16 Si1 1.871(2)
C16 H16A 0.9800
C16 H16B 0.9800
C16 H16C 0.9800
C17 Si1 1.881(2)
C17 H17A 0.9800
C17 H17B 0.9800
C17 H17C 0.9800
C18 Si1 1.882(2)
C18 H18A 0.9800
C18 H18B 0.9800
C18 H18C 0.9800
C19 C20 1.513(4)
C19 H19A 0.9800
C19 H19B 0.9800
C19 H19C 0.9800
C20 C21 1.3900
C20 C25 1.3900
C21 C22 1.3900
C21 H21 0.9500
C22 C23 1.3900
C22 H22 0.9500
C23 C24 1.3900
C23 H23 0.9500
C24 C25 1.3900
C24 H24 0.9500
C25 H25 0.9500
C20B C21B 1.3900
C20B C25B 1.3900
C20B C19B 1.531(13)
C21B C22B 1.3900
C21B H21B 0.9500
C22B C23B 1.3900
C22B H22B 0.9500
C23B C24B 1.3900
C23B H23B 0.9500
C24B C25B 1.3900
C24B H24B 0.9500
C25B H25B 0.9500
C19B H19D 0.9800
C19B H19E 0.9800
C19B H19F 0.9800
N1 P1 1.6297(18)
N2 P1 1.6296(17)
Cl1 Zr1 2.4764(5)
Cl2 Zr1 2.5031(5)
Cl3 Zr1 2.4762(5)

loop_
_geom_torsion_atom_site_label_1
_geom_torsion_atom_site_label_2
_geom_torsion_atom_site_label_3
_geom_torsion_atom_site_label_4
_geom_torsion
C5 C1 C2 C3 -0.3(2)
P1 C1 C2 C3 -167.98(14)
Zr1 C1 C2 C3 67.00(13)
C5 C1 C2 C6 174.09(18)
P1 C1 C2 C6 6.4(3)
Zr1 C1 C2 C6 -118.59(19)
C5 C1 C2 Zr1 -67.32(13)
P1 C1 C2 Zr1 125.01(14)
C1 C2 C3 C4 0.3(2)
C6 C2 C3 C4 -174.39(17)
Zr1 C2 C3 C4 64.72(13)
C1 C2 C3 C7 172.26(18)
C6 C2 C3 C7 -2.4(3)
Zr1 C2 C3 C7 -123.27(19)
C1 C2 C3 Zr1 -64.47(12)
C6 C2 C3 Zr1 120.88(18)
C2 C3 C4 C5 -0.1(2)
C7 C3 C4 C5 -172.24(18)
Zr1 C3 C4 C5 64.90(13)
C2 C3 C4 C8 175.17(18)
C7 C3 C4 C8 3.0(3)
Zr1 C3 C4 C8 -119.85(18)
C2 C3 C4 Zr1 -64.99(13)
C7 C3 C4 Zr1 122.86(19)
C3 C4 C5 C1 -0.1(2)
C8 C4 C5 C1 -175.22(18)
Zr1 C4 C5 C1 66.63(12)
C3 C4 C5 C9 179.35(17)
C8 C4 C5 C9 4.2(3)
Zr1 C4 C5 C9 -113.91(18)
C3 C4 C5 Zr1 -66.74(13)
C8 C4 C5 Zr1 118.14(19)
C2 C1 C5 C4 0.3(2)
P1 C1 C5 C4 167.21(14)
Zr1 C1 C5 C4 -68.39(13)
C2 C1 C5 C9 -179.16(18)
P1 C1 C5 C9 -12.2(3)
Zr1 C1 C5 C9 112.19(19)
C2 C1 C5 Zr1 68.65(13)
P1 C1 C5 Zr1 -124.40(15)
C25 C20 C21 C22 0.0
C19 C20 C21 C22 179.3(3)
C20 C21 C22 C23 0.0
C21 C22 C23 C24 0.0
C22 C23 C24 C25 0.0
C23 C24 C25 C20 0.0
C21 C20 C25 C24 0.0
C19 C20 C25 C24 -179.3(3)
C25B C20B C21B C22B 0.0
C19B C20B C21B C22B 177.3(12)
C20B C21B C22B C23B 0.0
C21B C22B C23B C24B 0.0
C22B C23B C24B C25B 0.0
C23B C24B C25B C20B 0.0
C21B C20B C25B C24B 0.0
C19B C20B C25B C24B -177.4(12)
C11 N2 P1 N1 -93.1(2)
C12 N2 P1 N1 65.42(18)
C11 N2 P1 C10 150.09(19)
C12 N2 P1 C10 -51.38(19)
C11 N2 P1 C1 29.5(2)
C12 N2 P1 C1 -172.00(16)
C14 N1 P1 N2 -134.13(18)
C13 N1 P1 N2 39.8(2)
C14 N1 P1 C10 -15.9(2)
C13 N1 P1 C10 158.04(17)
C14 N1 P1 C1 109.09(19)
C13 N1 P1 C1 -76.98(19)
C2 C1 P1 N2 51.51(17)
C5 C1 P1 N2 -113.56(17)
Zr1 C1 P1 N2 148.55(11)
C2 C1 P1 N1 172.22(15)
C5 C1 P1 N1 7.2(2)
Zr1 C1 P1 N1 -90.74(13)
C2 C1 P1 C10 -66.32(18)
C5 C1 P1 C10 128.61(17)
Zr1 C1 P1 C10 30.72(15)
Si1 C15 Zr1 Cl3 -78.42(10)
Si1 C15 Zr1 Cl1 67.15(10)
Si1 C15 Zr1 Cl2 -4.96(17)
Si1 C15 Zr1 C1 155.68(9)
Si1 C15 Zr1 C5 -161.48(9)
Si1 C15 Zr1 C4 -158.22(11)
Si1 C15 Zr1 C2 148.23(11)
Si1 C15 Zr1 C3 173.96(12)
C2 C1 Zr1 C15 -13.66(15)
C5 C1 Zr1 C15 99.90(13)
P1 C1 Zr1 C15 -134.78(12)
C2 C1 Zr1 Cl3 -122.81(10)
C5 C1 Zr1 Cl3 -9.25(12)
P1 C1 Zr1 Cl3 116.07(10)
C2 C1 Zr1 Cl1 70.10(11)
C5 C1 Zr1 Cl1 -176.34(10)
P1 C1 Zr1 Cl1 -51.02(11)
C2 C1 Zr1 Cl2 153.78(11)
C5 C1 Zr1 Cl2 -92.65(11)
P1 C1 Zr1 Cl2 32.66(11)
C2 C1 Zr1 C5 -113.57(16)
P1 C1 Zr1 C5 125.31(18)
C2 C1 Zr1 C4 -76.35(12)
C5 C1 Zr1 C4 37.21(11)
P1 C1 Zr1 C4 162.53(15)
C5 C1 Zr1 C2 113.57(16)
P1 C1 Zr1 C2 -121.12(18)
C2 C1 Zr1 C3 -36.18(11)
C5 C1 Zr1 C3 77.39(12)
P1 C1 Zr1 C3 -157.30(15)
C4 C5 Zr1 C15 6.10(15)
C1 C5 Zr1 C15 -107.50(12)
C9 C5 Zr1 C15 126.91(15)
C4 C5 Zr1 Cl3 -74.27(11)
C1 C5 Zr1 Cl3 172.13(11)
C9 C5 Zr1 Cl3 46.54(14)
C4 C5 Zr1 Cl1 118.15(10)
C1 C5 Zr1 Cl1 4.55(13)
C9 C5 Zr1 Cl1 -121.04(13)
C4 C5 Zr1 Cl2 -158.75(11)
C1 C5 Zr1 Cl2 87.65(11)
C9 C5 Zr1 Cl2 -37.94(14)
C4 C5 Zr1 C1 113.60(16)
C9 C5 Zr1 C1 -125.6(2)
C1 C5 Zr1 C4 -113.60(16)
C9 C5 Zr1 C4 120.8(2)
C4 C5 Zr1 C2 75.79(12)
C1 C5 Zr1 C2 -37.81(11)
C9 C5 Zr1 C2 -163.40(17)
C4 C5 Zr1 C3 36.54(11)
C1 C5 Zr1 C3 -77.06(12)
C9 C5 Zr1 C3 157.35(17)
C5 C4 Zr1 C15 -175.13(12)
C3 C4 Zr1 C15 -59.42(12)
C8 C4 Zr1 C15 62.10(17)
C5 C4 Zr1 Cl3 102.70(11)
C3 C4 Zr1 Cl3 -141.59(11)
C8 C4 Zr1 Cl3 -20.07(15)
C5 C4 Zr1 Cl1 -89.70(12)
C3 C4 Zr1 Cl1 26.02(14)
C8 C4 Zr1 Cl1 147.53(13)
C5 C4 Zr1 Cl2 25.01(13)
C3 C4 Zr1 Cl2 140.72(10)
C8 C4 Zr1 Cl2 -97.76(16)
C5 C4 Zr1 C1 -38.57(11)
C3 C4 Zr1 C1 77.15(12)
C8 C4 Zr1 C1 -161.34(19)
C3 C4 Zr1 C5 115.71(17)
C8 C4 Zr1 C5 -122.8(2)
C5 C4 Zr1 C2 -79.87(12)
C3 C4 Zr1 C2 35.84(11)
C8 C4 Zr1 C2 157.36(19)
C5 C4 Zr1 C3 -115.71(17)
C8 C4 Zr1 C3 121.5(2)
C3 C2 Zr1 C15 54.49(12)
C1 C2 Zr1 C15 169.43(11)
C6 C2 Zr1 C15 -67.09(17)
C3 C2 Zr1 Cl3 -33.02(14)
C1 C2 Zr1 Cl3 81.92(12)
C6 C2 Zr1 Cl3 -154.60(14)
C3 C2 Zr1 Cl1 136.46(11)
C1 C2 Zr1 Cl1 -108.60(11)
C6 C2 Zr1 Cl1 14.88(16)
C3 C2 Zr1 Cl2 -145.27(10)
C1 C2 Zr1 Cl2 -30.33(12)
C6 C2 Zr1 Cl2 93.15(16)
C3 C2 Zr1 C1 -114.94(16)
C6 C2 Zr1 C1 123.5(2)
C3 C2 Zr1 C5 -76.69(12)
C1 C2 Zr1 C5 38.24(11)
C6 C2 Zr1 C5 161.73(19)
C3 C2 Zr1 C4 -36.53(11)
C1 C2 Zr1 C4 78.41(12)
C6 C2 Zr1 C4 -158.11(19)
C1 C2 Zr1 C3 114.94(16)
C6 C2 Zr1 C3 -121.6(2)
C2 C3 Zr1 C15 -124.62(12)
C4 C3 Zr1 C15 119.09(13)
C7 C3 Zr1 C15 -1.75(17)
C2 C3 Zr1 Cl3 155.84(10)
C4 C3 Zr1 Cl3 39.56(12)
C7 C3 Zr1 Cl3 -81.29(17)
C2 C3 Zr1 Cl1 -44.94(11)
C4 C3 Zr1 Cl1 -161.23(10)
C7 C3 Zr1 Cl1 77.93(17)
C2 C3 Zr1 Cl2 54.23(14)
C4 C3 Zr1 Cl2 -62.06(14)
C7 C3 Zr1 Cl2 177.10(13)
C2 C3 Zr1 C1 37.87(11)
C4 C3 Zr1 C1 -78.41(12)
C7 C3 Zr1 C1 160.7(2)
C2 C3 Zr1 C5 79.65(12)
C4 C3 Zr1 C5 -36.64(11)
C7 C3 Zr1 C5 -157.5(2)
C2 C3 Zr1 C4 116.29(17)
C7 C3 Zr1 C4 -120.8(2)
C4 C3 Zr1 C2 -116.29(17)
C7 C3 Zr1 C2 122.9(2)
Zr1 C15 Si1 C16 -102.49(12)
Zr1 C15 Si1 C17 139.17(12)
Zr1 C15 Si1 C18 18.83(15)
